data_2009079
loop_
_publ_author_name
'Shanmuga Sundara Raj, S.'
'Jeyakanthan, J.'
'Selvi, S.'
'Velmurugan, D.'
'Fun, H.-K'
'Perumal, P. T'

_publ_section_title
;
 1-(2,4-Dinitrophenyl)-3-(2-hydroxyphenyl)-1<i>H</i>-pyrazole-4-carbaldehyde
;
_journal_issue 10
_journal_name_full 'Acta Crystallographica Section C'
_journal_page_first 1667
_journal_page_last 1669
_journal_paper_doi 10.1107/S0108270199008690
_journal_volume 55
_journal_year 1999
_chemical_formula_sum 'C16 H10 N4 O6'
_chemical_formula_weight 354.28
_chemical_name_systematic
;
3-(2-hydroxyphenyl)-1-(2,4-dinitrophenyl)-1H-pyrazole-4-carboxaldehyde
;
_space_group_IT_number 14
_symmetry_cell_setting monoclinic
_symmetry_space_group_name_Hall '-P 2ybc'
_symmetry_space_group_name_H-M 'P 1 21/c 1'
_audit_creation_method SHELXL-97
_cell_angle_alpha 90.00
_cell_angle_beta 91.6360(10)
_cell_angle_gamma 90.00
_cell_formula_units_Z 4
_cell_length_a 6.37990(10)
_cell_length_b 14.9302(2)
_cell_length_c 16.1080(2)
_cell_measurement_reflns_used 8102
_cell_measurement_temperature 293(2)
_cell_measurement_theta_max 28.34
_cell_measurement_theta_min 1.86
_cell_volume 1533.71(4)
_computing_cell_refinement 'SAINT (Siemens, 1996)'
_computing_data_collection 'SMART (Siemens, 1996)'
_computing_data_reduction SAINT
_computing_molecular_graphics SHELXTL
_computing_publication_material
;
SHELXTL, PARST (Nardelli, 1995) and PLATON (Spek, 1990)
;
_computing_structure_refinement SHELXTL
_computing_structure_solution 'SHELXTL (Sheldrick, 1997)'
_diffrn_ambient_temperature 293(2)
_diffrn_detector_area_resol_mean 8.33
_diffrn_measured_fraction_theta_full 0.956
_diffrn_measured_fraction_theta_max 0.956
_diffrn_measurement_device_type
;
Siemens SMART CCD area detector diffractometer
;
_diffrn_measurement_method '\w scans'
_diffrn_radiation_monochromator graphite
_diffrn_radiation_source 'fine-focus sealed tube'
_diffrn_radiation_type MoK\a
_diffrn_radiation_wavelength 0.71073
_diffrn_reflns_av_R_equivalents 0.0561
_diffrn_reflns_av_sigmaI/netI 0.0498
_diffrn_reflns_limit_h_max 4
_diffrn_reflns_limit_h_min -8
_diffrn_reflns_limit_k_max 18
_diffrn_reflns_limit_k_min -19
_diffrn_reflns_limit_l_max 21
_diffrn_reflns_limit_l_min -19
_diffrn_reflns_number 12024
_diffrn_reflns_theta_full 28.57
_diffrn_reflns_theta_max 28.57
_diffrn_reflns_theta_min 1.86
_exptl_absorpt_coefficient_mu 0.121
_exptl_absorpt_correction_type none
_exptl_crystal_colour orange
_exptl_crystal_density_diffrn 1.534
_exptl_crystal_density_method 'not measured'
_exptl_crystal_description block
_exptl_crystal_F_000 728
_exptl_crystal_size_max 0.48
_exptl_crystal_size_mid 0.32
_exptl_crystal_size_min 0.28
_refine_diff_density_max 0.471
_refine_diff_density_min -0.272
_refine_ls_extinction_method none
_refine_ls_goodness_of_fit_ref 1.027
_refine_ls_hydrogen_treatment constr
_refine_ls_matrix_type full
_refine_ls_number_parameters 235
_refine_ls_number_reflns 3751
_refine_ls_number_restraints 0
_refine_ls_restrained_S_all 1.027
_refine_ls_R_factor_all 0.0796
_refine_ls_R_factor_gt 0.0553
_refine_ls_shift/su_max 0.000
_refine_ls_shift/su_mean 0.000
_refine_ls_structure_factor_coef Fsqd
_refine_ls_weighting_details 'calc w = 1/[\s^2^(Fo^2^)+(0.0708P)^2^+0.5383P] where P=(Fo^2^+2Fc^2^)/3'
_refine_ls_weighting_scheme calc
_refine_ls_wR_factor_ref 0.1550
_reflns_number_gt 2750
_reflns_number_total 3751
_reflns_threshold_expression 'I > 2\s(I)'
_cod_data_source_file sk1310.cif
_cod_data_source_block vels11m
_cod_depositor_comments
;
The following automatic conversions were performed:
'_symmetry_cell_setting' value 'Monoclinic' changed to 'monoclinic'
according to '/home/saulius/struct/CIF-dictionaries/cif_core.dic'
dictionary named 'cif_core.dic' version 2.4.1 from 2010-06-29.

Automatic conversion script
Id: cif_fix_enum 1527 2010-12-29 10:47:43Z saulius 

The following automatic conversions were performed:

'_symmetry_cell_setting' value 'Monoclinic' changed to 'monoclinic'
according to /home/saulius/struct/CIF-dictionaries/cif_core.dic
dictionary named 'cif_core.dic' version 2.4.1 from 2010-06-29.

Automatic conversion script
Id: cif_fix_values 1715 2011-07-08 13:25:40Z adriana 
;
_cod_original_sg_symbol_H-M 'P 21/c'
_cod_database_code 2009079

loop_
_symmetry_equiv_pos_as_xyz
'x, y, z'
'-x, y+1/2, -z+1/2'
'-x, -y, -z'
'x, -y-1/2, z-1/2'

loop_
_atom_site_label
_atom_site_fract_x
_atom_site_fract_y
_atom_site_fract_z
_atom_site_U_iso_or_equiv
_atom_site_adp_type
_atom_site_calc_flag
_atom_site_refinement_flags
_atom_site_occupancy
_atom_site_disorder_assembly
_atom_site_disorder_group
_atom_site_type_symbol
O1 .0929(3) .38900(11) .39232(13) .0761(6) Uani d . 1 . . O
H1A .1572 .3439 .3746 .114 Uiso d R 1 . . H
O2 .2129(3) .00706(11) .57421(10) .0649(5) Uani d . 1 . . O
O3 .6149(4) -.07225(13) .24646(18) .1164(10) Uani d . 1 . . O
O4 .3241(3) -.01224(14) .27785(14) .0895(7) Uani d . 1 . . O
O5 1.1606(3) .25155(12) .15478(11) .0708(5) Uani d . 1 . . O
O6 1.1556(3) .11037(13) .13183(14) .0867(6) Uani d . 1 . . O
N1 .2233(2) .21809(10) .36700(9) .0406(4) Uani d . 1 . . N
N2 .3668(2) .15001(10) .36165(9) .0398(3) Uani d . 1 . . N
N3 .5083(3) -.00782(12) .26186(12) .0607(5) Uani d . 1 . . N
N4 1.0812(3) .17766(13) .16102(10) .0514(4) Uani d . 1 . . N
C1 -.0632(3) .25855(12) .45740(11) .0384(4) Uani d . 1 . . C
C2 -.0618(3) .34999(13) .43701(13) .0489(5) Uani d . 1 . . C
C3 -.2239(4) .40511(15) .46272(17) .0630(6) Uani d . 1 . . C
H3A -.2211 .4659 .4502 .076 Uiso calc R 1 . . H
C4 -.3891(4) .37074(16) .50668(15) .0606(6) Uani d . 1 . . C
H4A -.4952 .4086 .5237 .073 Uiso calc R 1 . . H
C5 -.3972(3) .28071(15) .52535(13) .0520(5) Uani d . 1 . . C
H5A -.5094 .2574 .5539 .062 Uiso calc R 1 . . H
C6 -.2359(3) .22557(14) .50097(12) .0439(4) Uani d . 1 . . C
H6A -.2414 .1649 .5137 .053 Uiso calc R 1 . . H
C7 .1099(3) .19927(11) .43376(11) .0373(4) Uani d . 1 . . C
C8 .1851(3) .11920(12) .47273(12) .0398(4) Uani d . 1 . . C
C9 .3478(3) .09121(12) .42416(12) .0424(4) Uani d . 1 . . C
H9A .4300 .0405 .4332 .051 Uiso calc R 1 . . H
C10 .1310(3) .07578(13) .55101(13) .0460(4) Uani d . 1 . . C
H10A .0304 .1021 .5838 .055 Uiso calc R 1 . . H
C11 .5308(3) .15516(12) .30285(11) .0376(4) Uani d . 1 . . C
C12 .6122(3) .08071(12) .26146(11) .0416(4) Uani d . 1 . . C
C13 .7929(3) .08709(13) .21503(12) .0436(4) Uani d . 1 . . C
H13A .8497 .0369 .1900 .052 Uiso calc R 1 . . H
C14 .8844(3) .17019(13) .20751(11) .0406(4) Uani d . 1 . . C
C15 .8000(3) .24629(13) .24222(12) .0445(4) Uani d . 1 . . C
H15A .8601 .3021 .2335 .053 Uiso calc R 1 . . H
C16 .6238(3) .23794(12) .29042(12) .0429(4) Uani d . 1 . . C
H16A .5674 .2887 .3148 .052 Uiso calc R 1 . . H

loop_
_atom_site_aniso_label
_atom_site_aniso_U_11
_atom_site_aniso_U_22
_atom_site_aniso_U_33
_atom_site_aniso_U_12
_atom_site_aniso_U_13
_atom_site_aniso_U_23
O1 .0695(11) .0451(8) .1164(15) .0110(8) .0472(11) .0216(9)
O2 .0638(10) .0578(9) .0739(11) .0145(8) .0130(8) .0254(8)
O3 .127(2) .0454(10) .181(3) -.0127(11) .0722(19) -.0339(13)
O4 .0734(13) .0784(13) .1183(17) -.0325(10) .0284(12) -.0288(11)
O5 .0640(10) .0685(11) .0816(11) -.0115(9) .0297(9) .0069(9)
O6 .0797(13) .0697(11) .1138(15) .0084(10) .0552(12) -.0119(10)
N1 .0351(7) .0404(8) .0465(8) .0084(6) .0063(6) .0031(6)
N2 .0358(7) .0381(7) .0460(8) .0073(6) .0084(6) .0015(6)
N3 .0711(13) .0460(10) .0663(12) -.0121(9) .0229(10) -.0148(8)
N4 .0475(9) .0594(10) .0481(9) .0026(8) .0141(7) .0051(8)
C1 .0337(8) .0402(9) .0415(9) .0049(7) .0050(7) -.0001(7)
C2 .0440(10) .0433(10) .0601(12) .0067(8) .0155(9) .0046(9)
C3 .0600(14) .0445(11) .0854(16) .0162(10) .0206(12) .0040(11)
C4 .0496(12) .0620(14) .0713(14) .0180(10) .0187(11) -.0041(11)
C5 .0373(10) .0653(13) .0540(11) .0020(9) .0124(9) -.0038(10)
C6 .0376(9) .0471(10) .0471(10) .0002(8) .0053(8) .0018(8)
C7 .0334(8) .0363(9) .0422(9) .0021(7) .0032(7) .0001(7)
C8 .0358(9) .0352(8) .0487(10) .0016(7) .0060(7) .0022(7)
C9 .0402(9) .0356(9) .0517(10) .0044(7) .0073(8) .0047(7)
C10 .0451(10) .0413(10) .0520(11) .0034(8) .0091(8) .0041(8)
C11 .0350(8) .0403(9) .0376(8) .0048(7) .0054(7) .0012(7)
C12 .0464(10) .0369(9) .0419(9) -.0017(8) .0063(8) -.0017(7)
C13 .0485(10) .0408(9) .0420(9) .0064(8) .0111(8) -.0044(7)
C14 .0393(9) .0472(10) .0357(8) .0032(8) .0071(7) .0034(7)
C15 .0475(10) .0388(9) .0475(10) -.0016(8) .0085(8) .0044(8)
C16 .0462(10) .0355(9) .0476(10) .0066(8) .0095(8) -.0003(7)

loop_
_atom_type_symbol
_atom_type_description
_atom_type_scat_dispersion_real
_atom_type_scat_dispersion_imag
_atom_type_scat_source
C C 0.0033 0.0016 'International Tables Vol C Tables 4.2.6.8 and 6.1.1.4'
H H 0.0000 0.0000 'International Tables Vol C Tables 4.2.6.8 and 6.1.1.4'
N N 0.0061 0.0033 'International Tables Vol C Tables 4.2.6.8 and 6.1.1.4'
O O 0.0106 0.0060 'International Tables Vol C Tables 4.2.6.8 and 6.1.1.4'

loop_
_geom_angle_atom_site_label_1
_geom_angle_atom_site_label_2
_geom_angle_atom_site_label_3
_geom_angle
_geom_angle_publ_flag
C7 N1 N2 105.70(10) y
C9 N2 N1 111.20(10) y
C9 N2 C11 127.8(2) y
N1 N2 C11 120.20(10) y
O3 N3 O4 123.7(2) ?
O3 N3 C12 117.1(2) ?
O4 N3 C12 119.2(2) ?
O6 N4 O5 123.4(2) ?
O6 N4 C14 118.7(2) ?
O5 N4 C14 118.0(2) ?
C2 C1 C6 117.77(17) ?
C2 C1 C7 120.89(16) ?
C6 C1 C7 121.34(16) ?
O1 C2 C3 117.23(18) ?
O1 C2 C1 123.13(17) ?
C3 C2 C1 119.64(19) ?
C4 C3 C2 121.0(2) ?
C5 C4 C3 120.4(2) ?
C4 C5 C6 119.0(2) ?
C5 C6 C1 122.06(19) ?
N1 C7 C8 110.2(2) y
N1 C7 C1 120.4(2) y
C8 C7 C1 129.4(2) y
C9 C8 C7 104.7(2) y
C9 C8 C10 123.5(2) y
C7 C8 C10 131.6(2) y
N2 C9 C8 108.16(16) ?
O2 C10 C8 122.1(2) y
C16 C11 C12 118.09(16) ?
C16 C11 N2 117.80(16) ?
C12 C11 N2 123.96(16) ?
C13 C12 C11 121.6(2) y
C13 C12 N3 116.16(16) ?
C11 C12 N3 122.3(2) ?
C14 C13 C12 117.85(17) ?
C13 C14 C15 122.3(2) y
C13 C14 N4 118.59(17) ?
C15 C14 N4 119.15(17) ?
C14 C15 C16 118.86(17) ?
C11 C16 C15 121.11(17) ?

loop_
_geom_bond_atom_site_label_1
_geom_bond_atom_site_label_2
_geom_bond_site_symmetry_2
_geom_bond_distance
_geom_bond_publ_flag
O1 C2 . 1.368(3) ?
O2 C10 . 1.206(2) ?
O3 N3 . 1.208(3) y
O4 N3 . 1.212(3) y
O5 N4 . 1.219(2) y
O6 N4 . 1.212(2) y
N1 C7 . 1.343(2) y
N1 N2 . 1.372(2) y
N2 C9 . 1.344(2) y
N2 C11 . 1.433(2) y
N3 C12 . 1.479(3) y
N4 C14 . 1.484(2) y
C1 C2 . 1.404(3) ?
C1 C6 . 1.411(3) ?
C1 C7 . 1.474(2) ?
C2 C3 . 1.394(3) ?
C3 C4 . 1.385(3) ?
C4 C5 . 1.379(3) ?
C5 C6 . 1.384(3) ?
C7 C8 . 1.427(2) ?
C8 C9 . 1.383(3) ?
C8 C10 . 1.468(3) ?
C11 C16 . 1.388(3) ?
C11 C12 . 1.404(2) ?
C12 C13 . 1.395(3) ?
C13 C14 . 1.378(3) ?
C14 C15 . 1.382(3) ?
C15 C16 . 1.390(3) ?

loop_
_geom_hbond_atom_site_label_D
_geom_hbond_atom_site_label_H
_geom_hbond_atom_site_label_A
_geom_hbond_site_symmetry_A
_geom_hbond_distance_DH
_geom_hbond_distance_HA
_geom_hbond_distance_DA
_geom_hbond_angle_DHA
_geom_hbond_publ_flag
O1 H1A N1 1_555 0.84 1.93 2.718(2) 155 yes
C3 H3A O6 2_655 0.93 2.57 3.455(3) 159 yes
C9 H9A O2 3_656 0.93 2.39 3.163(3) 140 yes
C10 H10A O5 4_466 0.93 2.59 3.075(3) 113 yes
C16 H16A O3 2_655 0.93 2.56 3.264(3) 132 yes

loop_
_geom_torsion_atom_site_label_1
_geom_torsion_atom_site_label_2
_geom_torsion_atom_site_label_3
_geom_torsion_atom_site_label_4
_geom_torsion
C7 N1 N2 C9 -1.4(2)
C7 N1 N2 C11 -172.18(15)
C6 C1 C2 O1 -177.5(2)
C7 C1 C2 O1 2.3(3)
C6 C1 C2 C3 2.4(3)
C7 C1 C2 C3 -177.7(2)
O1 C2 C3 C4 178.6(2)
C1 C2 C3 C4 -1.4(4)
C2 C3 C4 C5 -0.5(4)
C3 C4 C5 C6 1.3(4)
C4 C5 C6 C1 -0.1(3)
C2 C1 C6 C5 -1.7(3)
C7 C1 C6 C5 178.43(18)
N2 N1 C7 C8 1.4(2)
N2 N1 C7 C1 -179.00(15)
C2 C1 C7 N1 -27.3(3)
C6 C1 C7 N1 152.58(18)
C2 C1 C7 C8 152.3(2)
C6 C1 C7 C8 -27.9(3)
N1 C7 C8 C9 -0.9(2)
C1 C7 C8 C9 179.55(18)
N1 C7 C8 C10 172.73(19)
C1 C7 C8 C10 -6.9(3)
N1 N2 C9 C8 0.9(2)
C11 N2 C9 C8 170.78(17)
C7 C8 C9 N2 0.0(2)
C10 C8 C9 N2 -174.28(18)
C9 C8 C10 O2 -7.4(3)
C7 C8 C10 O2 -179.9(2)
C9 N2 C11 C16 -130.3(2)
N1 N2 C11 C16 38.8(2)
C9 N2 C11 C12 45.2(3)
N1 N2 C11 C12 -145.70(18)
C16 C11 C12 C13 5.7(3)
N2 C11 C12 C13 -169.73(17)
C16 C11 C12 N3 -171.98(18)
N2 C11 C12 N3 12.5(3)
O3 N3 C12 C13 23.0(3)
O4 N3 C12 C13 -157.4(2)
O3 N3 C12 C11 -159.1(2)
O4 N3 C12 C11 20.4(3)
C11 C12 C13 C14 -3.1(3)
N3 C12 C13 C14 174.76(18)
C12 C13 C14 C15 -1.8(3)
C12 C13 C14 N4 177.73(17)
O6 N4 C14 C13 -0.6(3)
O5 N4 C14 C13 179.98(19)
O6 N4 C14 C15 179.0(2)
O5 N4 C14 C15 -0.5(3)
C13 C14 C15 C16 3.9(3)
N4 C14 C15 C16 -175.66(17)
C12 C11 C16 C15 -3.6(3)
N2 C11 C16 C15 172.16(17)
C14 C15 C16 C11 -1.0(3)

loop_
_cod_related_entry_id
_cod_related_entry_database
_cod_related_entry_code
1 ChemSpider 21105623
